data_4347022
loop_
_publ_author_name
'Rodr\'iguez-Rodr\'iguez, Aurora'
'Regueiro-Figueroa, Mart\'in'
'Esteban-G\'omez, David'
'Tripier, Rapha\"el'
'Tircs\'o, Gyula'
'K\'alm\'an, Ferenc Kriszti\'an'
'B\'enyei, Attila Csaba'
'T\'oth, Imre'
'de Blas, Andr\'es'
'Rodr\'iguez-Blas, Teresa'
'Platas-Iglesias, Carlos'

_publ_section_title
;
 Complexation of Ln(3+) Ions with Cyclam Dipicolinates: A Small Bridge
 that Makes Huge Differences in Structure, Equilibrium, and Kinetic
 Properties.
;
_journal_issue 5
_journal_name_full 'Inorganic chemistry'
_journal_page_first 2227
_journal_page_last 2239
_journal_paper_doi 10.1021/acs.inorgchem.5b02627
_journal_volume 55
_journal_year 2016
_chemical_compound_source 'synthesis as described'
_chemical_formula_moiety 'C26 H34 Cl La N6 O4, 5(H2 O)'
_chemical_formula_sum 'C26 H44 Cl La N6 O9'
_chemical_formula_weight 759.03
_space_group_IT_number 15
_space_group_name_Hall '-C 2yc'
_space_group_name_H-M_alt 'C 1 2/c 1'
_symmetry_cell_setting monoclinic
_symmetry_Int_Tables_number 15
_symmetry_space_group_name_Hall '-C 2yc'
_symmetry_space_group_name_H-M 'C 1 2/c 1'
_atom_sites_solution_hydrogens geom
_atom_sites_solution_primary heavy
_atom_sites_solution_secondary difmap
_audit_creation_date 2012-03-27T14:09:21-00:00
_audit_creation_method 'WinGX routine CIF_UPDATE'
_cell_angle_alpha 90
_cell_angle_beta 102.195(2)
_cell_angle_gamma 90
_cell_formula_units_Z 4
_cell_length_a 13.5447(6)
_cell_length_b 16.3852(6)
_cell_length_c 14.1598(6)
_cell_measurement_reflns_used 5352
_cell_measurement_temperature 100.0(2)
_cell_measurement_theta_max 25.0392
_cell_measurement_theta_min 2.6524
_cell_measurement_wavelength 0.71073
_cell_volume 3071.6(2)
_computing_cell_refinement 'SAINT V7.68A (Bruker: Madison, 2009 ) in Apex2 suite.'
_computing_data_collection 'Apex2, Bruker Instrument Service v2010, 1-2'
_computing_data_reduction 'SAINT and XPREP Version 2008/2 (Sheldrick, Bruker AXS Inc.)'
_computing_molecular_graphics 'Ortep-3 for Windows (Farrugia, 1997)'
_computing_publication_material 'WinGX publication routines (Farrugia, 1999)'
_computing_structure_refinement 'SHELXL-97 (Sheldrick, 2008)'
_computing_structure_solution 'SHELXS-97 (Sheldrick, 2008)'
_diffrn_ambient_temperature 100.0(2)
_diffrn_measured_fraction_theta_full 0.997
_diffrn_measured_fraction_theta_max 0.997
_diffrn_measurement_device_type 'BRUKER-NONIUS X8 APEX KAPPA CCD'
_diffrn_measurement_method 'omega and  phi rotation with narrow frames'
_diffrn_radiation_monochromator graphite
_diffrn_radiation_probe x-ray
_diffrn_radiation_source 'fine-focus sealed tube'
_diffrn_radiation_type MoK\a
_diffrn_radiation_wavelength 0.71073
_diffrn_reflns_av_R_equivalents 0.0407
_diffrn_reflns_av_unetI/netI 0.0318
_diffrn_reflns_limit_h_max 15
_diffrn_reflns_limit_h_min -16
_diffrn_reflns_limit_k_max 19
_diffrn_reflns_limit_k_min -19
_diffrn_reflns_limit_l_max 16
_diffrn_reflns_limit_l_min -16
_diffrn_reflns_number 14091
_diffrn_reflns_theta_full 25.1
_diffrn_reflns_theta_max 25.1
_diffrn_reflns_theta_min 2.49
_exptl_absorpt_coefficient_mu 1.539
_exptl_absorpt_correction_T_max 0.8249
_exptl_absorpt_correction_T_min 0.7762
_exptl_absorpt_correction_type multi-scan
_exptl_absorpt_process_details 'SADABS Version 2008/1 (Sheldrick, Bruker AXS Inc.)'
_exptl_crystal_colour colourless
_exptl_crystal_density_diffrn 1.641
_exptl_crystal_density_method 'not measured'
_exptl_crystal_description prism
_exptl_crystal_F_000 1552
_exptl_crystal_size_max 0.2
_exptl_crystal_size_mid 0.17
_exptl_crystal_size_min 0.15
_refine_diff_density_max 0.72
_refine_diff_density_min -1.061
_refine_diff_density_rms 0.1
_refine_ls_extinction_method none
_refine_ls_goodness_of_fit_ref 1.056
_refine_ls_hydrogen_treatment mixed
_refine_ls_matrix_type full
_refine_ls_number_parameters 213
_refine_ls_number_reflns 2743
_refine_ls_number_restraints 16
_refine_ls_restrained_S_all 1.056
_refine_ls_R_factor_all 0.0265
_refine_ls_R_factor_gt 0.023
_refine_ls_shift/su_max 0.007
_refine_ls_shift/su_mean 0
_refine_ls_structure_factor_coef Fsqd
_refine_ls_weighting_details 'calc w=1/[\s^2^(Fo^2^)+(0.0197P)^2^+6.5707P] where P=(Fo^2^+2Fc^2^)/3'
_refine_ls_weighting_scheme calc
_refine_ls_wR_factor_gt 0.0513
_refine_ls_wR_factor_ref 0.0528
_reflns_number_gt 2548
_reflns_number_total 2743
_reflns_threshold_expression >2\s(I)
_cod_data_source_file ic5b02627_si_002.cif
_cod_data_source_block compound_3
_cod_original_sg_symbol_H-M 'C 2/c'
_cod_database_code 4347022

loop_
_symmetry_equiv_pos_as_xyz
'x, y, z'
'-x, y, -z+1/2'
'x+1/2, y+1/2, z'
'-x+1/2, y+1/2, -z+1/2'
'-x, -y, -z'
'x, -y, z-1/2'
'-x+1/2, -y+1/2, -z'
'x+1/2, -y+1/2, z-1/2'

loop_
_atom_site_label
_atom_site_type_symbol
_atom_site_fract_x
_atom_site_fract_y
_atom_site_fract_z
_atom_site_U_iso_or_equiv
_atom_site_adp_type
_atom_site_occupancy
_atom_site_symmetry_multiplicity
_atom_site_calc_flag
_atom_site_refinement_flags
La1 La 0.5 0.655498(12) 0.75 0.01050(8) Uani 1 2 d S
C1 C 0.7335(2) 0.57226(14) 0.79952(17) 0.0122(5) Uani 1 1 d .
C2 C 0.70390(19) 0.55935(14) 0.89586(17) 0.0122(5) Uani 1 1 d .
C3 C 0.7586(2) 0.51283(15) 0.96994(17) 0.0145(5) Uani 1 1 d .
H3 H 0.8179 0.4849 0.9626 0.017 Uiso 1 1 calc R
C4 C 0.7244(2) 0.50800(15) 1.05556(18) 0.0155(6) Uani 1 1 d .
H4 H 0.7598 0.4756 1.1074 0.019 Uiso 1 1 calc R
C5 C 0.6391(2) 0.55034(15) 1.06515(18) 0.0159(6) Uani 1 1 d .
H5 H 0.6161 0.5487 1.124 0.019 Uiso 1 1 calc R
C6 C 0.5876(2) 0.59544(15) 0.98702(17) 0.0135(5) Uani 1 1 d .
C7 C 0.4914(2) 0.64061(15) 0.98664(18) 0.0160(6) Uani 1 1 d .
H7A H 0.4336 0.6035 0.9641 0.019 Uiso 1 1 calc R
H7B H 0.4901 0.6575 1.0535 0.019 Uiso 1 1 calc R
C8 C 0.5613(2) 0.77442(16) 0.96340(19) 0.0193(6) Uani 1 1 d .
H8A H 0.5944 0.7569 1.0294 0.023 Uiso 1 1 calc R
H8B H 0.5294 0.8281 0.969 0.023 Uiso 1 1 calc R
C9 C 0.6427(2) 0.78548(16) 0.90446(18) 0.0182(6) Uani 1 1 d .
H9A H 0.6864 0.8319 0.9316 0.022 Uiso 1 1 calc R
H9B H 0.6854 0.7359 0.9116 0.022 Uiso 1 1 calc R
C10 C 0.6892(2) 0.80450(16) 0.75064(19) 0.0208(6) Uani 1 1 d .
H10A H 0.7272 0.7526 0.7627 0.025 Uiso 1 1 calc R
H10B H 0.735 0.8488 0.7805 0.025 Uiso 1 1 calc R
C11 C 0.3383(2) 0.81903(16) 0.8582(2) 0.0213(6) Uani 1 1 d .
H11A H 0.3905 0.8623 0.8706 0.026 Uiso 1 1 calc R
H11B H 0.2776 0.8411 0.878 0.026 Uiso 1 1 calc R
C12 C 0.3767(2) 0.74774(16) 0.92434(19) 0.0190(6) Uani 1 1 d .
H12A H 0.3762 0.7647 0.9914 0.023 Uiso 1 1 calc R
H12B H 0.3275 0.7026 0.9079 0.023 Uiso 1 1 calc R
C13 C 0.5476(2) 0.87989(15) 0.7891(2) 0.0209(6) Uani 1 1 d .
H13A H 0.5934 0.923 0.7744 0.025 Uiso 1 1 calc R
H13B H 0.5297 0.894 0.8514 0.025 Uiso 1 1 calc R
Cl1 Cl 0.5 0.47238(5) 0.75 0.01681(19) Uani 1 2 d S
N1 N 0.61993(16) 0.59892(12) 0.90418(14) 0.0112(4) Uani 1 1 d .
N2 N 0.47979(16) 0.71416(12) 0.92345(15) 0.0151(5) Uani 1 1 d .
N3 N 0.60281(17) 0.80057(12) 0.80017(16) 0.0168(5) Uani 1 1 d .
O1 O 0.67090(13) 0.61148(10) 0.73667(12) 0.0137(4) Uani 1 1 d .
O2 O 0.81666(14) 0.54631(11) 0.78881(12) 0.0181(4) Uani 1 1 d .
O3 O 0.62176(17) 0.15760(13) 0.84824(15) 0.0302(5) Uani 1 1 d D
H31 H 0.580(2) 0.1301(17) 0.870(2) 0.045 Uiso 1 1 d D
H32 H 0.640(2) 0.1303(17) 0.8051(19) 0.045 Uiso 1 1 d D
O4 O 0.49861(15) 0.05103(12) 0.92222(14) 0.0253(5) Uani 1 1 d D
H41 H 0.5221(19) 0.0066(10) 0.9383(12) 0.038 Uiso 1 1 d D
H42 H 0.4438(14) 0.0475(17) 0.8827(19) 0.038 Uiso 1 1 d D
O5 O 0.5 0.2762(2) 0.75 0.125(3) Uani 1 2 d SDU
H51 H 0.5 0.3271(7) 0.75 0.188 Uiso 1 2 d SD
H52 H 0.554(6) 0.260(2) 0.785(11) 0.188 Uiso 0.5 1 d PD

loop_
_atom_site_aniso_label
_atom_site_aniso_U_11
_atom_site_aniso_U_22
_atom_site_aniso_U_33
_atom_site_aniso_U_23
_atom_site_aniso_U_13
_atom_site_aniso_U_12
La1 0.01207(13) 0.00834(11) 0.01194(11) 0 0.00448(8) 0
C1 0.0145(14) 0.0104(12) 0.0121(12) -0.0012(10) 0.0034(11) -0.0016(10)
C2 0.0143(14) 0.0096(12) 0.0126(12) -0.0026(9) 0.0026(11) -0.0015(10)
C3 0.0153(14) 0.0122(12) 0.0155(12) -0.0009(10) 0.0024(11) -0.0016(10)
C4 0.0208(15) 0.0102(12) 0.0147(12) 0.0024(10) 0.0021(11) -0.0053(11)
C5 0.0221(15) 0.0151(13) 0.0120(12) -0.0010(10) 0.0070(11) -0.0067(11)
C6 0.0164(14) 0.0111(12) 0.0145(12) -0.0053(10) 0.0066(11) -0.0070(10)
C7 0.0176(15) 0.0171(13) 0.0146(13) -0.0019(10) 0.0065(11) -0.0038(11)
C8 0.0209(15) 0.0131(13) 0.0243(14) -0.0078(11) 0.0054(12) -0.0035(11)
C9 0.0167(15) 0.0125(13) 0.0245(14) -0.0036(11) 0.0026(12) -0.0033(11)
C10 0.0182(15) 0.0156(13) 0.0291(15) 0.0019(11) 0.0063(12) -0.0045(11)
C11 0.0169(15) 0.0177(13) 0.0303(15) -0.0089(12) 0.0071(12) 0.0023(11)
C12 0.0148(15) 0.0218(14) 0.0218(14) -0.0074(11) 0.0071(12) 0.0005(11)
C13 0.0219(16) 0.0074(12) 0.0338(15) -0.0017(11) 0.0067(13) -0.0012(11)
Cl1 0.0227(5) 0.0112(4) 0.0189(4) 0 0.0097(4) 0
N1 0.0145(12) 0.0088(10) 0.0113(10) -0.0023(8) 0.0052(9) -0.0026(8)
N2 0.0151(12) 0.0123(10) 0.0194(11) -0.0038(9) 0.0068(9) -0.0024(9)
N3 0.0173(12) 0.0105(10) 0.0230(12) 0.0009(9) 0.0055(10) 0.0001(9)
O1 0.0135(10) 0.0154(9) 0.0129(8) 0.0026(7) 0.0040(7) 0.0028(7)
O2 0.0154(10) 0.0260(10) 0.0141(9) 0.0009(8) 0.0056(8) 0.0063(8)
O3 0.0299(13) 0.0371(12) 0.0286(11) -0.0103(10) 0.0174(10) -0.0091(10)
O4 0.0182(12) 0.0280(11) 0.0276(11) 0.0032(9) 0.0000(9) 0.0027(9)
O5 0.137(6) 0.017(2) 0.184(6) 0 -0.053(5) 0

loop_
_atom_type_symbol
_atom_type_description
_atom_type_scat_dispersion_real
_atom_type_scat_dispersion_imag
_atom_type_scat_source
C C 0.0033 0.0016 'International Tables Vol C Tables 4.2.6.8 and 6.1.1.4'
H H 0 0 'International Tables Vol C Tables 4.2.6.8 and 6.1.1.4'
Cl Cl 0.1484 0.1585 'International Tables Vol C Tables 4.2.6.8 and 6.1.1.4'
La La -0.2871 2.4523 'International Tables Vol C Tables 4.2.6.8 and 6.1.1.4'
N N 0.0061 0.0033 'International Tables Vol C Tables 4.2.6.8 and 6.1.1.4'
O O 0.0106 0.006 'International Tables Vol C Tables 4.2.6.8 and 6.1.1.4'

loop_
_geom_angle_atom_site_label_1
_geom_angle_atom_site_label_2
_geom_angle_atom_site_label_3
_geom_angle
_geom_angle_site_symmetry_1
_geom_angle_site_symmetry_3
O1 La1 O1 146.04(8) 2_656 .
O1 La1 N1 62.02(6) 2_656 2_656
O1 La1 N1 105.13(6) . 2_656
O1 La1 N1 105.13(6) 2_656 .
O1 La1 N1 62.02(6) . .
N1 La1 N1 138.24(8) 2_656 .
O1 La1 N2 76.00(6) 2_656 .
O1 La1 N2 116.71(6) . .
N1 La1 N2 136.37(6) 2_656 .
N1 La1 N2 61.94(6) . .
O1 La1 N2 116.71(6) 2_656 2_656
O1 La1 N2 76.00(6) . 2_656
N1 La1 N2 61.94(6) 2_656 2_656
N1 La1 N2 136.37(6) . 2_656
N2 La1 N2 138.37(9) . 2_656
O1 La1 N3 131.26(6) 2_656 .
O1 La1 N3 80.89(6) . .
N1 La1 N3 135.39(6) 2_656 .
N1 La1 N3 84.24(6) . .
N2 La1 N3 66.68(6) . .
N2 La1 N3 77.65(6) 2_656 .
O1 La1 N3 80.89(6) 2_656 2_656
O1 La1 N3 131.26(6) . 2_656
N1 La1 N3 84.24(6) 2_656 2_656
N1 La1 N3 135.39(6) . 2_656
N2 La1 N3 77.65(6) . 2_656
N2 La1 N3 66.68(6) 2_656 2_656
N3 La1 N3 61.83(9) . 2_656
O1 La1 Cl1 73.02(4) 2_656 .
O1 La1 Cl1 73.02(4) . .
N1 La1 Cl1 69.12(4) 2_656 .
N1 La1 Cl1 69.12(4) . .
N2 La1 Cl1 110.82(4) . .
N2 La1 Cl1 110.82(4) 2_656 .
N3 La1 Cl1 149.09(4) . .
N3 La1 Cl1 149.09(4) 2_656 .
O2 C1 O1 125.2(2) . .
O2 C1 C2 118.7(2) . .
O1 C1 C2 116.0(2) . .
N1 C2 C3 122.1(2) . .
N1 C2 C1 113.8(2) . .
C3 C2 C1 124.1(2) . .
C2 C3 C4 118.1(2) . .
C2 C3 H3 120.9 . .
C4 C3 H3 120.9 . .
C5 C4 C3 119.9(2) . .
C5 C4 H4 120.1 . .
C3 C4 H4 120.1 . .
C4 C5 C6 118.7(2) . .
C4 C5 H5 120.7 . .
C6 C5 H5 120.7 . .
N1 C6 C5 121.2(2) . .
N1 C6 C7 114.9(2) . .
C5 C6 C7 123.8(2) . .
N2 C7 C6 112.6(2) . .
N2 C7 H7A 109.1 . .
C6 C7 H7A 109.1 . .
N2 C7 H7B 109.1 . .
C6 C7 H7B 109.1 . .
H7A C7 H7B 107.8 . .
N2 C8 C9 115.5(2) . .
N2 C8 H8A 108.4 . .
C9 C8 H8A 108.4 . .
N2 C8 H8B 108.4 . .
C9 C8 H8B 108.4 . .
H8A C8 H8B 107.5 . .
N3 C9 C8 114.3(2) . .
N3 C9 H9A 108.7 . .
C8 C9 H9A 108.7 . .
N3 C9 H9B 108.7 . .
C8 C9 H9B 108.7 . .
H9A C9 H9B 107.6 . .
N3 C10 C11 115.8(2) . 2_656
N3 C10 H10A 108.3 . .
C11 C10 H10A 108.3 2_656 .
N3 C10 H10B 108.3 . .
C11 C10 H10B 108.3 2_656 .
H10A C10 H10B 107.4 . .
C12 C11 C10 118.8(2) . 2_656
C12 C11 H11A 107.6 . .
C10 C11 H11A 107.6 2_656 .
C12 C11 H11B 107.6 . .
C10 C11 H11B 107.6 2_656 .
H11A C11 H11B 107.1 . .
N2 C12 C11 118.3(2) . .
N2 C12 H12A 107.7 . .
C11 C12 H12A 107.7 . .
N2 C12 H12B 107.7 . .
C11 C12 H12B 107.7 . .
H12A C12 H12B 107.1 . .
N3 C13 C13 114.10(16) . 2_656
N3 C13 H13A 108.7 . .
C13 C13 H13A 108.7 2_656 .
N3 C13 H13B 108.7 . .
C13 C13 H13B 108.7 2_656 .
H13A C13 H13B 107.6 . .
C2 N1 C6 120.0(2) . .
C2 N1 La1 119.43(15) . .
C6 N1 La1 119.28(16) . .
C7 N2 C8 109.3(2) . .
C7 N2 C12 105.77(19) . .
C8 N2 C12 111.52(19) . .
C7 N2 La1 103.87(13) . .
C8 N2 La1 111.64(15) . .
C12 N2 La1 114.20(15) . .
C9 N3 C10 108.7(2) . .
C9 N3 C13 108.6(2) . .
C10 N3 C13 109.9(2) . .
C9 N3 La1 99.78(14) . .
C10 N3 La1 108.61(15) . .
C13 N3 La1 120.47(16) . .
C1 O1 La1 126.39(15) . .
H31 O3 H32 108(2) . .
H41 O4 H42 112(2) . .
H51 O5 H52 108(3) . .

loop_
_geom_bond_atom_site_label_1
_geom_bond_atom_site_label_2
_geom_bond_distance
_geom_bond_site_symmetry_2
La1 O1 2.4695(17) 2_656
La1 O1 2.4695(17) .
La1 N1 2.601(2) 2_656
La1 N1 2.601(2) .
La1 N2 2.705(2) .
La1 N2 2.705(2) 2_656
La1 N3 2.771(2) .
La1 N3 2.771(2) 2_656
La1 Cl1 3.0004(9) .
C1 O2 1.243(3) .
C1 O1 1.267(3) .
C1 C2 1.516(3) .
C2 N1 1.336(3) .
C2 C3 1.379(3) .
C3 C4 1.388(3) .
C3 H3 0.95 .
C4 C5 1.379(4) .
C4 H4 0.95 .
C5 C6 1.390(4) .
C5 H5 0.95 .
C6 N1 1.337(3) .
C6 C7 1.497(4) .
C7 N2 1.489(3) .
C7 H7A 0.99 .
C7 H7B 0.99 .
C8 N2 1.500(3) .
C8 C9 1.527(4) .
C8 H8A 0.99 .
C8 H8B 0.99 .
C9 N3 1.482(3) .
C9 H9A 0.99 .
C9 H9B 0.99 .
C10 N3 1.487(3) .
C10 C11 1.526(4) 2_656
C10 H10A 0.99 .
C10 H10B 0.99 .
C11 C12 1.518(4) .
C11 C10 1.526(4) 2_656
C11 H11A 0.99 .
C11 H11B 0.99 .
C12 N2 1.504(3) .
C12 H12A 0.99 .
C12 H12B 0.99 .
C13 N3 1.491(3) .
C13 C13 1.512(5) 2_656
C13 H13A 0.99 .
C13 H13B 0.99 .
O3 H31 0.832(10) .
O3 H32 0.835(10) .
O4 H41 0.808(10) .
O4 H42 0.832(10) .
O5 H51 0.834(10) .
O5 H52 0.833(10) .

loop_
_geom_hbond_atom_site_label_D
_geom_hbond_atom_site_label_H
_geom_hbond_atom_site_label_A
_geom_hbond_distance_DH
_geom_hbond_distance_HA
_geom_hbond_distance_DA
_geom_hbond_angle_DHA
_geom_hbond_site_symmetry_A
O3 H31 O4 0.832(10) 1.945(12) 2.769(3) 170(3) .
O3 H32 O2 0.835(10) 2.083(12) 2.911(3) 171(3) 4_646
O4 H41 O4 0.808(10) 2.258(10) 2.760(4) 120.6(9) 5_657
O4 H42 O2 0.832(10) 1.941(10) 2.772(3) 177(3) 3_445
O5 H51 Cl1 0.834(10) 2.381(11) 3.214(4) 180.0000(10) .
O5 H52 O3 0.833(10) 2.03(3) 2.732(4) 141(5) .

loop_
_geom_torsion_atom_site_label_1
_geom_torsion_atom_site_label_2
_geom_torsion_atom_site_label_3
_geom_torsion_atom_site_label_4
_geom_torsion
_geom_torsion_site_symmetry_1
O2 C1 C2 N1 171.4(2) .
O1 C1 C2 N1 -6.6(3) .
O2 C1 C2 C3 -7.2(4) .
O1 C1 C2 C3 174.7(2) .
N1 C2 C3 C4 -0.3(4) .
C1 C2 C3 C4 178.2(2) .
C2 C3 C4 C5 -1.2(4) .
C3 C4 C5 C6 1.7(4) .
C4 C5 C6 N1 -0.7(4) .
C4 C5 C6 C7 176.9(2) .
N1 C6 C7 N2 -31.9(3) .
C5 C6 C7 N2 150.3(2) .
N2 C8 C9 N3 50.1(3) .
C10 C11 C12 N2 69.9(3) 2_656
C3 C2 N1 C6 1.3(4) .
C1 C2 N1 C6 -177.3(2) .
C3 C2 N1 La1 -165.45(18) .
C1 C2 N1 La1 15.9(3) .
C5 C6 N1 C2 -0.8(3) .
C7 C6 N1 C2 -178.6(2) .
C5 C6 N1 La1 166.03(18) .
C7 C6 N1 La1 -11.8(3) .
O1 La1 N1 C2 132.32(17) 2_656
O1 La1 N1 C2 -13.71(16) .
N1 La1 N1 C2 67.59(16) 2_656
N2 La1 N1 C2 -163.03(19) .
N2 La1 N1 C2 -31.1(2) 2_656
N3 La1 N1 C2 -96.44(17) .
N3 La1 N1 C2 -135.36(16) 2_656
Cl1 La1 N1 C2 67.59(16) .
O1 La1 N1 C6 -34.57(18) 2_656
O1 La1 N1 C6 179.40(19) .
N1 La1 N1 C6 -99.30(17) 2_656
N2 La1 N1 C6 30.08(16) .
N2 La1 N1 C6 162.01(15) 2_656
N3 La1 N1 C6 96.68(17) .
N3 La1 N1 C6 57.8(2) 2_656
Cl1 La1 N1 C6 -99.30(17) .
C6 C7 N2 C8 -64.7(3) .
C6 C7 N2 C12 175.2(2) .
C6 C7 N2 La1 54.6(2) .
C9 C8 N2 C7 109.5(2) .
C9 C8 N2 C12 -133.9(2) .
C9 C8 N2 La1 -4.8(3) .
C11 C12 N2 C7 -174.2(2) .
C11 C12 N2 C8 67.1(3) .
C11 C12 N2 La1 -60.6(2) .
O1 La1 N2 C7 75.11(15) 2_656
O1 La1 N2 C7 -71.14(16) .
N1 La1 N2 C7 90.90(16) 2_656
N1 La1 N2 C7 -40.85(14) .
N2 La1 N2 C7 -170.26(16) 2_656
N3 La1 N2 C7 -136.94(16) .
N3 La1 N2 C7 158.65(16) 2_656
Cl1 La1 N2 C7 9.74(16) .
O1 La1 N2 C8 -167.27(17) 2_656
O1 La1 N2 C8 46.48(17) .
N1 La1 N2 C8 -151.48(15) 2_656
N1 La1 N2 C8 76.76(16) .
N2 La1 N2 C8 -52.64(15) 2_656
N3 La1 N2 C8 -19.32(15) .
N3 La1 N2 C8 -83.73(16) 2_656
Cl1 La1 N2 C8 127.36(15) .
O1 La1 N2 C12 -39.60(15) 2_656
O1 La1 N2 C12 174.15(15) .
N1 La1 N2 C12 -23.81(19) 2_656
N1 La1 N2 C12 -155.57(18) .
N2 La1 N2 C12 75.03(15) 2_656
N3 La1 N2 C12 108.35(17) .
N3 La1 N2 C12 43.94(16) 2_656
Cl1 La1 N2 C12 -104.97(15) .
C8 C9 N3 C10 -176.2(2) .
C8 C9 N3 C13 64.3(3) .
C8 C9 N3 La1 -62.6(2) .
C11 C10 N3 C9 179.5(2) 2_656
C11 C10 N3 C13 -61.8(3) 2_656
C11 C10 N3 La1 71.8(2) 2_656
C13 C13 N3 C9 -141.2(3) 2_656
C13 C13 N3 C10 100.1(3) 2_656
C13 C13 N3 La1 -27.2(4) 2_656
O1 La1 N3 C9 83.26(16) 2_656
O1 La1 N3 C9 -84.36(15) .
N1 La1 N3 C9 173.29(13) 2_656
N1 La1 N3 C9 -21.84(14) .
N2 La1 N3 C9 40.04(14) .
N2 La1 N3 C9 -161.90(15) 2_656
N3 La1 N3 C9 128.13(18) 2_656
Cl1 La1 N3 C9 -51.87(18) .
O1 La1 N3 C10 -163.11(14) 2_656
O1 La1 N3 C10 29.27(15) .
N1 La1 N3 C10 -73.08(18) 2_656
N1 La1 N3 C10 91.79(16) .
N2 La1 N3 C10 153.66(17) .
N2 La1 N3 C10 -48.27(15) 2_656
N3 La1 N3 C10 -118.24(19) 2_656
Cl1 La1 N3 C10 61.76(19) .
O1 La1 N3 C13 -35.2(2) 2_656
O1 La1 N3 C13 157.13(19) .
N1 La1 N3 C13 54.8(2) 2_656
N1 La1 N3 C13 -140.35(19) .
N2 La1 N3 C13 -78.47(19) .
N2 La1 N3 C13 79.59(19) 2_656
N3 La1 N3 C13 9.62(14) 2_656
Cl1 La1 N3 C13 -170.38(14) .
O2 C1 O1 La1 175.24(18) .
C2 C1 O1 La1 -6.9(3) .
O1 La1 O1 C1 -64.29(18) 2_656
N1 La1 O1 C1 -126.34(18) 2_656
N1 La1 O1 C1 10.66(17) .
N2 La1 O1 C1 40.9(2) .
N2 La1 O1 C1 178.38(19) 2_656
N3 La1 O1 C1 98.94(19) .
N3 La1 O1 C1 137.98(18) 2_656
Cl1 La1 O1 C1 -64.29(18) .
